data_7227658
loop_
_publ_author_name
'Afkhami, Farhad Akbari'
'Khandar, Ali Akbar'
'Mahmoudi, Ghodrat'
'Maniukiewicz, Waldemar'
'Gurbanov, Atash V.'
'Zubkov, Fedor I.'
'\,Sahin, Onur'
'Yesilel, Okan Zafer'
'Frontera, Antonio'

_publ_section_title
;
 Chelate ring stacking interactions in the supramolecular assemblies of
 Zn(ii)and Cd(ii) coordination compounds: a combined experimental and
 theoretical study
;
_journal_issue 10
_journal_name_full CrystEngComm
_journal_page_first 1389
_journal_paper_doi 10.1039/C6CE02666D
_journal_volume 19
_journal_year 2017
_chemical_formula_moiety 'C12 H10 Br2 N4 O Zn'
_chemical_formula_sum 'C12 H10 Br2 N4 O Zn'
_chemical_formula_weight 451.43
_chemical_name_systematic
; 
 ? 
;
_space_group_crystal_system monoclinic
_space_group_IT_number 14
_space_group_name_Hall '-P 2ybc'
_symmetry_space_group_name_Hall '-P 2ybc'
_symmetry_space_group_name_H-M 'P 1 21/c 1'
_atom_sites_solution_hydrogens geom
_atom_sites_solution_primary direct
_atom_sites_solution_secondary difmap
_audit_creation_method SHELXL-97
_audit_update_record
;
2016-12-29 deposited with the CCDC.
2017-02-08 downloaded from the CCDC.
;
_cell_angle_alpha 90.00
_cell_angle_beta 91.183(2)
_cell_angle_gamma 90.00
_cell_formula_units_Z 4
_cell_length_a 7.6877(14)
_cell_length_b 10.3625(19)
_cell_length_c 18.182(3)
_cell_measurement_reflns_used 2749
_cell_measurement_temperature 100(2)
_cell_measurement_theta_max 27.37
_cell_measurement_theta_min 2.26
_cell_volume 1448.1(4)
_computing_cell_refinement 'Bruker SAINT'
_computing_data_collection 'Bruker APEX2'
_computing_data_reduction 'Bruker SAINT'
_computing_structure_refinement 'SHELXL-97 (Sheldrick, 2008)'
_computing_structure_solution 'SHELXS-97 (Sheldrick, 2008)'
_diffrn_ambient_temperature 100(2)
_diffrn_measured_fraction_theta_full 0.996
_diffrn_measured_fraction_theta_max 0.996
_diffrn_measurement_device_type 'Bruker SMART APEX'
_diffrn_measurement_method '\f and \w scans'
_diffrn_radiation_monochromator graphite
_diffrn_radiation_source 'fine-focus sealed tube'
_diffrn_radiation_type MoK\a
_diffrn_radiation_wavelength 0.71073
_diffrn_reflns_av_R_equivalents 0.0311
_diffrn_reflns_av_sigmaI/netI 0.0359
_diffrn_reflns_limit_h_max 9
_diffrn_reflns_limit_h_min -8
_diffrn_reflns_limit_k_max 12
_diffrn_reflns_limit_k_min -10
_diffrn_reflns_limit_l_max 19
_diffrn_reflns_limit_l_min -21
_diffrn_reflns_number 7344
_diffrn_reflns_theta_full 25.00
_diffrn_reflns_theta_max 25.00
_diffrn_reflns_theta_min 2.24
_exptl_absorpt_coefficient_mu 7.214
_exptl_absorpt_correction_T_max 0.7143
_exptl_absorpt_correction_T_min 0.1605
_exptl_absorpt_correction_type multi-scan
_exptl_absorpt_process_details 'Bruker SADABS, 2010'
_exptl_crystal_colour colourless
_exptl_crystal_density_diffrn 2.071
_exptl_crystal_density_method 'not measured'
_exptl_crystal_description prism
_exptl_crystal_F_000 872
_exptl_crystal_size_max 0.40
_exptl_crystal_size_mid 0.05
_exptl_crystal_size_min 0.05
_refine_diff_density_max 0.999
_refine_diff_density_min -0.597
_refine_diff_density_rms 0.140
_refine_ls_extinction_method none
_refine_ls_goodness_of_fit_ref 1.078
_refine_ls_hydrogen_treatment constr
_refine_ls_matrix_type full
_refine_ls_number_parameters 181
_refine_ls_number_reflns 2540
_refine_ls_number_restraints 0
_refine_ls_restrained_S_all 1.078
_refine_ls_R_factor_all 0.0474
_refine_ls_R_factor_gt 0.0377
_refine_ls_shift/su_max 0.001
_refine_ls_shift/su_mean 0.000
_refine_ls_structure_factor_coef Fsqd
_refine_ls_weighting_details 'calc w=1/[\s^2^(Fo^2^)+(0.0468P)^2^+1.9924P] where P=(Fo^2^+2Fc^2^)/3'
_refine_ls_weighting_scheme calc
_refine_ls_wR_factor_gt 0.0884
_refine_ls_wR_factor_ref 0.0931
_reflns_number_gt 2128
_reflns_number_total 2540
_reflns_threshold_expression >2sigma(I)
_cod_data_source_file c6ce02666d2.cif
_cod_data_source_block 193a
_cod_depositor_comments
;
The following automatic conversions were performed:

'_space_group_crystal_system' value 'Monoclinic' changed to
'monoclinic' according to
/usr/data/users/saulius/crontab/automatic-downloads/rss-feeds/RSC/lib/dictionaries/cif_core.dic
dictionary named 'cif_core.dic' version 2.4.2 from 2011-04-26.

'_exptl_absorpt_correction_type' value 'MULTI-SCAN' changed to
'multi-scan' according to
/usr/data/users/saulius/crontab/automatic-downloads/rss-feeds/RSC/lib/dictionaries/cif_core.dic
dictionary named 'cif_core.dic' version 2.4.2 from 2011-04-26.

Automatic conversion script
Id: cif_fix_values 4268 2015-11-12 08:31:59Z antanas 

 Adding full bibliography for 7227656--7227662.cif.
;
_cod_original_cell_volume 1448.1(5)
_cod_original_sg_symbol_H-M P2(1)/c
_cod_database_code 7227658

loop_
_symmetry_equiv_pos_as_xyz
'x, y, z'
'-x, y+1/2, -z+1/2'
'-x, -y, -z'
'x, -y-1/2, z-1/2'

loop_
_atom_site_label
_atom_site_type_symbol
_atom_site_fract_x
_atom_site_fract_y
_atom_site_fract_z
_atom_site_U_iso_or_equiv
_atom_site_adp_type
_atom_site_occupancy
_atom_site_symmetry_multiplicity
_atom_site_calc_flag
_atom_site_refinement_flags
Br1 Br 0.48831(6) 0.28346(5) 0.41075(3) 0.02472(16) Uani 1 1 d .
Zn1 Zn 0.75387(7) 0.21066(5) 0.46492(3) 0.02115(17) Uani 1 1 d .
Br2 Br 1.00942(7) 0.32212(5) 0.43325(3) 0.02860(17) Uani 1 1 d .
O1 O 0.7941(5) 0.0418(3) 0.38335(19) 0.0300(9) Uani 1 1 d .
N1 N 0.7239(5) 0.2643(4) 0.5779(2) 0.0199(9) Uani 1 1 d .
N2 N 0.7466(5) 0.0338(4) 0.5231(2) 0.0224(9) Uani 1 1 d .
C17 C 0.7444(6) -0.3063(5) 0.3916(3) 0.0212(11) Uani 1 1 d .
H17 H 0.6950 -0.3149 0.4388 0.025 Uiso 1 1 calc R
N4 N 0.8281(6) -0.4050(4) 0.2782(2) 0.0284(10) Uani 1 1 d .
N3 N 0.7658(5) -0.0782(4) 0.4854(2) 0.0242(10) Uani 1 1 d .
H9 H 0.7635 -0.1540 0.5072 0.029 Uiso 1 1 calc R
C13 C 0.8775(7) -0.1781(5) 0.2987(3) 0.0272(12) Uani 1 1 d .
H13 H 0.9205 -0.0984 0.2807 0.033 Uiso 1 1 calc R
C16 C 0.7586(7) -0.4119(5) 0.3455(3) 0.0267(12) Uani 1 1 d .
H16 H 0.7174 -0.4931 0.3622 0.032 Uiso 1 1 calc R
C6 C 0.7047(6) 0.1650(5) 0.6251(3) 0.0211(11) Uani 1 1 d .
C10 C 0.7890(6) -0.0655(5) 0.4111(3) 0.0219(11) Uani 1 1 d .
C5 C 0.6743(7) 0.1841(5) 0.6987(3) 0.0284(12) Uani 1 1 d .
H5 H 0.6625 0.1126 0.7309 0.034 Uiso 1 1 calc R
C2 C 0.7150(7) 0.3843(5) 0.6038(3) 0.0271(12) Uani 1 1 d .
H2 H 0.7311 0.4544 0.5710 0.033 Uiso 1 1 calc R
C12 C 0.8047(6) -0.1861(5) 0.3672(3) 0.0209(11) Uani 1 1 d .
C14 C 0.8862(8) -0.2910(5) 0.2563(3) 0.0302(13) Uani 1 1 d .
H14 H 0.9367 -0.2854 0.2092 0.036 Uiso 1 1 calc R
C4 C 0.6609(7) 0.3104(5) 0.7253(3) 0.0310(13) Uani 1 1 d .
H4 H 0.6372 0.3262 0.7756 0.037 Uiso 1 1 calc R
C3 C 0.6829(7) 0.4107(5) 0.6774(3) 0.0297(12) Uani 1 1 d .
H3 H 0.6762 0.4973 0.6941 0.036 Uiso 1 1 calc R
C7 C 0.7239(7) 0.0362(5) 0.5929(3) 0.0257(12) Uani 1 1 d .
H7 H 0.7197 -0.0402 0.6217 0.031 Uiso 1 1 calc R

loop_
_atom_site_aniso_label
_atom_site_aniso_U_11
_atom_site_aniso_U_22
_atom_site_aniso_U_33
_atom_site_aniso_U_23
_atom_site_aniso_U_13
_atom_site_aniso_U_12
Br1 0.0190(3) 0.0313(3) 0.0237(3) 0.0033(2) -0.0026(2) 0.0008(2)
Zn1 0.0214(3) 0.0235(3) 0.0185(3) 0.0028(2) -0.0014(2) 0.0019(2)
Br2 0.0204(3) 0.0352(3) 0.0301(3) 0.0040(2) -0.0015(2) 0.0001(2)
O1 0.044(2) 0.022(2) 0.0230(19) 0.0021(16) -0.0006(17) 0.0034(17)
N1 0.016(2) 0.025(2) 0.019(2) 0.0011(18) -0.0017(17) 0.0021(17)
N2 0.023(2) 0.020(2) 0.024(2) -0.0018(18) -0.0003(18) 0.0019(17)
C17 0.017(3) 0.025(3) 0.022(3) 0.002(2) -0.005(2) -0.001(2)
N4 0.028(3) 0.029(3) 0.028(2) -0.005(2) -0.004(2) 0.002(2)
N3 0.031(3) 0.017(2) 0.025(2) 0.0013(18) -0.0019(19) -0.0005(18)
C13 0.025(3) 0.029(3) 0.028(3) 0.001(2) -0.004(2) 0.004(2)
C16 0.028(3) 0.020(3) 0.032(3) 0.002(2) -0.008(2) -0.005(2)
C6 0.020(3) 0.024(3) 0.018(3) 0.000(2) -0.005(2) 0.001(2)
C10 0.020(3) 0.022(3) 0.024(3) -0.002(2) -0.005(2) 0.003(2)
C5 0.040(3) 0.027(3) 0.018(3) 0.006(2) -0.002(2) 0.001(2)
C2 0.031(3) 0.025(3) 0.025(3) 0.000(2) -0.001(2) 0.001(2)
C12 0.015(3) 0.024(3) 0.023(3) -0.001(2) -0.004(2) 0.005(2)
C14 0.038(3) 0.029(3) 0.024(3) -0.005(2) 0.003(2) 0.001(2)
C4 0.033(3) 0.038(3) 0.021(3) -0.002(2) -0.004(2) 0.002(3)
C3 0.033(3) 0.029(3) 0.027(3) -0.005(2) -0.005(2) 0.001(2)
C7 0.030(3) 0.024(3) 0.023(3) 0.004(2) -0.004(2) -0.001(2)

loop_
_atom_type_symbol
_atom_type_description
_atom_type_scat_dispersion_real
_atom_type_scat_dispersion_imag
_atom_type_scat_source
C C 0.0033 0.0016 'International Tables Vol C Tables 4.2.6.8 and 6.1.1.4'
H H 0.0000 0.0000 'International Tables Vol C Tables 4.2.6.8 and 6.1.1.4'
Br Br -0.2901 2.4595 'International Tables Vol C Tables 4.2.6.8 and 6.1.1.4'
N N 0.0061 0.0033 'International Tables Vol C Tables 4.2.6.8 and 6.1.1.4'
O O 0.0106 0.0060 'International Tables Vol C Tables 4.2.6.8 and 6.1.1.4'
Zn Zn 0.2839 1.4301 'International Tables Vol C Tables 4.2.6.8 and 6.1.1.4'

loop_
_geom_angle_atom_site_label_1
_geom_angle_atom_site_label_2
_geom_angle_atom_site_label_3
_geom_angle
N2 Zn1 N1 75.04(16)
N2 Zn1 O1 70.80(14)
N1 Zn1 O1 145.73(14)
N2 Zn1 Br2 125.17(11)
N1 Zn1 Br2 102.32(11)
O1 Zn1 Br2 95.20(10)
N2 Zn1 Br1 116.84(11)
N1 Zn1 Br1 101.93(11)
O1 Zn1 Br1 95.71(9)
Br2 Zn1 Br1 117.17(3)
C10 O1 Zn1 114.6(3)
C2 N1 C6 118.6(4)
C2 N1 Zn1 126.0(3)
C6 N1 Zn1 115.3(3)
C7 N2 N3 122.2(4)
C7 N2 Zn1 118.8(3)
N3 N2 Zn1 119.0(3)
C16 C17 C12 118.7(5)
C16 C17 H17 120.7
C12 C17 H17 120.7
C14 N4 C16 117.4(4)
N2 N3 C10 115.6(4)
N2 N3 H9 122.2
C10 N3 H9 122.2
C12 C13 C14 118.1(5)
C12 C13 H13 121.0
C14 C13 H13 121.0
N4 C16 C17 123.0(5)
N4 C16 H16 118.5
C17 C16 H16 118.5
N1 C6 C5 122.1(5)
N1 C6 C7 115.3(4)
C5 C6 C7 122.6(5)
O1 C10 N3 120.0(4)
O1 C10 C12 122.5(4)
N3 C10 C12 117.5(4)
C6 C5 C4 119.1(5)
C6 C5 H5 120.5
C4 C5 H5 120.5
N1 C2 C3 122.4(5)
N1 C2 H2 118.8
C3 C2 H2 118.8
C13 C12 C17 118.8(5)
C13 C12 C10 118.2(5)
C17 C12 C10 122.9(4)
N4 C14 C13 124.0(5)
N4 C14 H14 118.0
C13 C14 H14 118.0
C3 C4 C5 118.5(5)
C3 C4 H4 120.7
C5 C4 H4 120.7
C4 C3 C2 119.3(5)
C4 C3 H3 120.3
C2 C3 H3 120.3
N2 C7 C6 115.4(4)
N2 C7 H7 122.3
C6 C7 H7 122.3

loop_
_geom_bond_atom_site_label_1
_geom_bond_atom_site_label_2
_geom_bond_distance
Br1 Zn1 2.3716(8)
Zn1 N2 2.117(4)
Zn1 N1 2.144(4)
Zn1 O1 2.319(4)
Zn1 Br2 2.3605(9)
O1 C10 1.222(6)
N1 C2 1.333(6)
N1 C6 1.350(6)
N2 C7 1.286(6)
N2 N3 1.357(6)
C17 C16 1.384(7)
C17 C12 1.404(7)
C17 H17 0.9500
N4 C14 1.327(7)
N4 C16 1.348(7)
N3 C10 1.371(6)
N3 H9 0.8800
C13 C12 1.378(7)
C13 C14 1.403(7)
C13 H13 0.9500
C16 H16 0.9500
C6 C5 1.378(7)
C6 C7 1.466(7)
C10 C12 1.490(7)
C5 C4 1.401(7)
C5 H5 0.9500
C2 C3 1.392(7)
C2 H2 0.9500
C14 H14 0.9500
C4 C3 1.369(8)
C4 H4 0.9500
C3 H3 0.9500
C7 H7 0.9500
